data_1518166
loop_
_publ_author_name
'Lane, Andrew'
'Barnes, Charles'
'Vollmer, Matthew'
'Walensky, Justin'

_publ_section_title
;
 Reactivity of Mononuclear and Dinuclear Gold(I) Amidinate Complexes with
 CS2 and CsBr3
;
_journal_issue 4
_journal_name_full Inorganics
_journal_page_first 540
_journal_paper_doi 10.3390/inorganics2040540
_journal_volume 2
_journal_year 2014
_chemical_formula_moiety 'C72 H76 Au4 N8 S8'
_chemical_formula_sum 'C72 H76 Au4 N8 S8'
_chemical_formula_weight 2097.75
_space_group_crystal_system triclinic
_space_group_IT_number 2
_space_group_name_Hall '-P 1'
_space_group_name_H-M_alt 'P -1'
_symmetry_cell_setting triclinic
_symmetry_Int_Tables_number 2
_symmetry_space_group_name_Hall '-P 1'
_symmetry_space_group_name_H-M 'P -1'
_atom_sites_solution_hydrogens geom
_audit_creation_method SHELXL-2013
_cell_angle_alpha 99.1330(10)
_cell_angle_beta 96.0620(10)
_cell_angle_gamma 102.1610(10)
_cell_formula_units_Z 2
_cell_length_a 8.3937(2)
_cell_length_b 15.4728(4)
_cell_length_c 29.2585(8)
_cell_measurement_reflns_used 3.0
_cell_measurement_temperature 100(2)
_cell_measurement_theta_min 72.0
_cell_volume 3629.30(16)
_computing_cell_refinement 'APEX2 (Bruker AXS, 2008)'
_computing_data_collection 'APEX2 (Bruker AXS, 2008)'
_computing_data_reduction 'APEX2 (Bruker AXS, 2008)'
_computing_molecular_graphics 'X-SEED, Barbour, 2001'
_computing_publication_material 'CIFTAB (Sheldrick, 2013)'
_computing_structure_refinement 'SHELXL-2013 (Sheldrick, 2013)'
_computing_structure_solution 'SHELXS-2013 (Sheldrick, 2013)'
_diffrn_ambient_temperature 100(2)
_diffrn_measured_fraction_theta_full 0.975
_diffrn_measured_fraction_theta_max 0.955
_diffrn_measurement_device_type 'Bruker APEXII CCD area detector'
_diffrn_measurement_method 'omega and phi scans'
_diffrn_radiation_type CuK\a
_diffrn_radiation_wavelength 1.54178
_diffrn_reflns_av_R_equivalents 0.0245
_diffrn_reflns_av_unetI/netI 0.0182
_diffrn_reflns_Laue_measured_fraction_full 0.975
_diffrn_reflns_Laue_measured_fraction_max 0.955
_diffrn_reflns_limit_h_max 10
_diffrn_reflns_limit_h_min -8
_diffrn_reflns_limit_k_max 18
_diffrn_reflns_limit_k_min -19
_diffrn_reflns_limit_l_max 34
_diffrn_reflns_limit_l_min -35
_diffrn_reflns_number 67268
_diffrn_reflns_point_group_measured_fraction_full 0.975
_diffrn_reflns_point_group_measured_fraction_max 0.955
_diffrn_reflns_theta_full 67.679
_diffrn_reflns_theta_max 72.227
_diffrn_reflns_theta_min 2.973
_diffrn_source 'Incoatec Cu Microfocus tube'
_diffrn_standards_decay_% 0.0
_exptl_absorpt_coefficient_mu 17.373
_exptl_absorpt_correction_T_max 0.85
_exptl_absorpt_correction_T_min 0.39
_exptl_absorpt_correction_type multi-scan
_exptl_absorpt_process_details
;
 Data were corrected for decay and absorption using the program SADABS
 (Sheldrick, G. M. (2003). SADABS. Version 2.10. University of
 G\"ottingen, Germany).
;
_exptl_crystal_colour Orange
_exptl_crystal_density_diffrn 1.920
_exptl_crystal_description Needle
_exptl_crystal_F_000 2016
_exptl_crystal_size_max 0.350
_exptl_crystal_size_mid 0.020
_exptl_crystal_size_min 0.010
_refine_diff_density_max 0.908
_refine_diff_density_min -0.770
_refine_diff_density_rms 0.091
_refine_ls_extinction_method none
_refine_ls_goodness_of_fit_ref 1.075
_refine_ls_hydrogen_treatment constr
_refine_ls_matrix_type full
_refine_ls_number_parameters 845
_refine_ls_number_reflns 13696
_refine_ls_number_restraints 0
_refine_ls_restrained_S_all 1.075
_refine_ls_R_factor_all 0.0201
_refine_ls_R_factor_gt 0.0183
_refine_ls_shift/su_max 0.005
_refine_ls_shift/su_mean 0.000
_refine_ls_structure_factor_coef Fsqd
_refine_ls_weighting_details 'w=1/[\s^2^(Fo^2^)+(0.0187P)^2^+5.0208P] where P=(Fo^2^+2Fc^2^)/3'
_refine_ls_weighting_scheme calc
_refine_ls_wR_factor_gt 0.0427
_refine_ls_wR_factor_ref 0.0435
_reflns_Friedel_coverage 0.000
_reflns_number_gt 12936
_reflns_number_total 13696
_reflns_threshold_expression 'I > 2\s(I)'
_cod_data_source_file s1.cif
_cod_data_source_block AuCS2
_cod_database_code 1518166
_shelx_space_group_comment
;
The symmetry employed for this shelxl refinement is uniquely defined
by the following loop, which should always be used as a source of
symmetry information in preference to the above space-group names.
They are only intended as comments.
;
_shelx_estimated_absorpt_t_min 0.064
_shelx_estimated_absorpt_t_max 0.845
_shelxl_version_number 2013-4

loop_
_space_group_symop_operation_xyz
'x, y, z'
'-x, -y, -z'

loop_
_atom_site_label
_atom_site_type_symbol
_atom_site_fract_x
_atom_site_fract_y
_atom_site_fract_z
_atom_site_U_iso_or_equiv
_atom_site_adp_type
_atom_site_occupancy
_atom_site_site_symmetry_order
_atom_site_calc_flag
_atom_site_refinement_flags_posn
_atom_site_refinement_flags_adp
Au1 Au -0.06448(2) 0.54637(2) 0.72066(2) 0.01630(3) Uani 1 1 d . .
Au2 Au 0.08316(2) 0.43001(2) 0.76289(2) 0.01729(3) Uani 1 1 d . .
Au3 Au 0.43807(2) 0.52609(2) 0.79397(2) 0.01633(3) Uani 1 1 d . .
Au4 Au 0.57706(2) 0.47081(2) 0.71644(2) 0.01549(3) Uani 1 1 d . .
S1 S -0.11621(9) 0.44226(5) 0.65166(2) 0.01863(14) Uani 1 1 d . .
S2 S 0.14545(9) 0.35497(5) 0.69608(2) 0.02017(15) Uani 1 1 d . .
S3 S -0.00586(9) 0.65772(5) 0.78671(2) 0.01937(15) Uani 1 1 d . .
S4 S 0.01725(11) 0.49462(5) 0.83215(2) 0.02520(17) Uani 1 1 d . .
S5 S 0.42346(10) 0.39279(5) 0.82080(3) 0.02015(15) Uani 1 1 d . .
S6 S 0.63031(9) 0.34702(5) 0.74296(2) 0.01873(14) Uani 1 1 d . .
S7 S 0.45971(10) 0.66739(5) 0.77723(3) 0.02269(16) Uani 1 1 d . .
S8 S 0.52842(10) 0.58639(5) 0.68046(2) 0.02182(15) Uani 1 1 d . .
N1 N 0.0446(3) 0.33421(16) 0.60685(8) 0.0169(5) Uani 1 1 d . .
N2 N -0.0066(3) 0.31544(17) 0.52632(8) 0.0187(5) Uani 1 1 d . .
N3 N 0.0549(3) 0.66138(16) 0.87668(8) 0.0171(5) Uani 1 1 d . .
N4 N 0.1174(3) 0.67877(16) 0.95724(8) 0.0186(5) Uani 1 1 d . .
N5 N 0.5593(3) 0.25298(15) 0.80719(8) 0.0155(5) Uani 1 1 d . .
N6 N 0.5345(3) 0.16432(16) 0.86429(8) 0.0166(5) Uani 1 1 d . .
N7 N 0.4980(3) 0.75282(15) 0.70815(8) 0.0164(5) Uani 1 1 d . .
N8 N 0.5245(3) 0.84533(16) 0.65319(8) 0.0183(5) Uani 1 1 d . .
C1 C 0.1276(4) 0.2601(2) 0.60342(10) 0.0210(6) Uani 1 1 d . .
C2 C 0.0358(4) 0.1749(2) 0.60480(11) 0.0267(7) Uani 1 1 d . .
C3 C 0.1214(5) 0.1060(2) 0.60419(12) 0.0364(9) Uani 1 1 d . .
H3 H 0.0632 0.0465 0.6048 0.044 Uiso 1 1 calc R U
C4 C 0.2871(5) 0.1232(3) 0.60274(12) 0.0401(10) Uani 1 1 d . .
H4 H 0.3431 0.0759 0.6031 0.048 Uiso 1 1 calc R U
C5 C 0.3745(5) 0.2087(3) 0.60081(11) 0.0334(8) Uani 1 1 d . .
H5 H 0.4895 0.2195 0.5996 0.040 Uiso 1 1 calc R U
C6 C 0.2949(4) 0.2792(2) 0.60068(10) 0.0229(7) Uani 1 1 d . .
C7 C -0.1454(5) 0.1577(2) 0.60726(13) 0.0354(8) Uani 1 1 d . .
H7A H -0.1636 0.1886 0.6375 0.053 Uiso 1 1 calc R U
H7B H -0.1908 0.0929 0.6038 0.053 Uiso 1 1 calc R U
H7C H -0.2001 0.1806 0.5820 0.053 Uiso 1 1 calc R U
C8 C 0.3873(4) 0.3725(2) 0.59810(11) 0.0268(7) Uani 1 1 d . .
H8A H 0.5058 0.3776 0.6059 0.040 Uiso 1 1 calc R U
H8B H 0.3526 0.4167 0.6204 0.040 Uiso 1 1 calc R U
H8C H 0.3637 0.3839 0.5664 0.040 Uiso 1 1 calc R U
C9 C -0.0609(4) 0.3477(2) 0.48585(10) 0.0188(6) Uani 1 1 d . .
C10 C -0.2219(4) 0.3595(2) 0.47679(10) 0.0221(6) Uani 1 1 d . .
C11 C -0.2694(4) 0.3850(2) 0.43486(11) 0.0249(7) Uani 1 1 d . .
H11 H -0.3773 0.3942 0.4286 0.030 Uiso 1 1 calc R U
C12 C -0.1635(4) 0.3972(2) 0.40215(11) 0.0244(7) Uani 1 1 d . .
H12 H -0.1988 0.4139 0.3736 0.029 Uiso 1 1 calc R U
C13 C -0.0049(4) 0.3849(2) 0.41147(10) 0.0216(6) Uani 1 1 d . .
H13 H 0.0681 0.3931 0.3890 0.026 Uiso 1 1 calc R U
C14 C 0.0485(4) 0.36075(19) 0.45309(10) 0.0195(6) Uani 1 1 d . .
C15 C -0.3443(4) 0.3436(3) 0.51065(11) 0.0324(8) Uani 1 1 d . .
H15A H -0.3234 0.3965 0.5357 0.049 Uiso 1 1 calc R U
H15B H -0.3325 0.2908 0.5241 0.049 Uiso 1 1 calc R U
H15C H -0.4563 0.3333 0.4941 0.049 Uiso 1 1 calc R U
C16 C 0.2229(4) 0.3520(2) 0.46406(11) 0.0249(7) Uani 1 1 d . .
H16A H 0.2739 0.3487 0.4354 0.037 Uiso 1 1 calc R U
H16B H 0.2231 0.2972 0.4768 0.037 Uiso 1 1 calc R U
H16C H 0.2855 0.4045 0.4871 0.037 Uiso 1 1 calc R U
C17 C -0.0065(4) 0.3625(2) 0.56558(10) 0.0180(6) Uani 1 1 d . .
H17 H -0.0410 0.4175 0.5673 0.022 Uiso 1 1 calc R U
C18 C 0.0275(4) 0.37722(19) 0.65037(10) 0.0176(6) Uani 1 1 d . .
C19 C 0.0338(4) 0.75294(19) 0.88284(9) 0.0175(6) Uani 1 1 d . .
C20 C -0.1226(4) 0.7663(2) 0.88859(10) 0.0211(6) Uani 1 1 d . .
C21 C -0.1403(4) 0.8548(2) 0.89660(11) 0.0282(7) Uani 1 1 d . .
H21 H -0.2456 0.8663 0.9000 0.034 Uiso 1 1 calc R U
C22 C -0.0061(5) 0.9263(2) 0.89963(12) 0.0303(8) Uani 1 1 d . .
H22 H -0.0201 0.9862 0.9052 0.036 Uiso 1 1 calc R U
C23 C 0.1477(4) 0.9106(2) 0.89464(11) 0.0250(7) Uani 1 1 d . .
H23 H 0.2391 0.9601 0.8972 0.030 Uiso 1 1 calc R U
C24 C 0.1710(4) 0.8231(2) 0.88585(10) 0.0192(6) Uani 1 1 d . .
C25 C -0.2645(4) 0.6878(2) 0.88753(12) 0.0290(7) Uani 1 1 d . .
H25A H -0.2421 0.6577 0.9138 0.044 Uiso 1 1 calc R U
H25B H -0.2782 0.6451 0.8580 0.044 Uiso 1 1 calc R U
H25C H -0.3655 0.7093 0.8901 0.044 Uiso 1 1 calc R U
C26 C 0.3375(4) 0.8060(2) 0.88031(11) 0.0239(7) Uani 1 1 d . .
H26A H 0.4191 0.8635 0.8857 0.036 Uiso 1 1 calc R U
H26B H 0.3353 0.7735 0.8485 0.036 Uiso 1 1 calc R U
H26C H 0.3673 0.7698 0.9030 0.036 Uiso 1 1 calc R U
C27 C 0.1015(4) 0.63011(19) 0.91766(10) 0.0183(6) Uani 1 1 d . .
H27 H 0.1210 0.5714 0.9153 0.022 Uiso 1 1 calc R U
C28 C 0.1660(4) 0.64019(19) 0.99639(10) 0.0206(6) Uani 1 1 d . .
C29 C 0.0539(4) 0.6276(2) 1.02855(10) 0.0239(7) Uani 1 1 d . .
C30 C 0.0980(5) 0.5927(2) 1.06723(11) 0.0314(8) Uani 1 1 d . .
H30 H 0.0235 0.5842 1.0893 0.038 Uiso 1 1 calc R U
C31 C 0.2470(5) 0.5698(2) 1.07471(12) 0.0365(9) Uani 1 1 d . .
H31 H 0.2739 0.5446 1.1013 0.044 Uiso 1 1 calc R U
C32 C 0.3571(5) 0.5837(2) 1.04332(12) 0.0319(8) Uani 1 1 d . .
H32 H 0.4609 0.5691 1.0490 0.038 Uiso 1 1 calc R U
C33 C 0.3196(4) 0.6188(2) 1.00333(11) 0.0237(7) Uani 1 1 d . .
C34 C -0.1119(4) 0.6487(2) 1.01952(12) 0.0311(8) Uani 1 1 d . .
H34A H -0.1825 0.6017 0.9949 0.047 Uiso 1 1 calc R U
H34B H -0.0990 0.7070 1.0095 0.047 Uiso 1 1 calc R U
H34C H -0.1625 0.6510 1.0482 0.047 Uiso 1 1 calc R U
C35 C 0.4444(4) 0.6360(2) 0.97013(12) 0.0316(8) Uani 1 1 d . .
H35A H 0.5527 0.6330 0.9851 0.047 Uiso 1 1 calc R U
H35B H 0.4502 0.6957 0.9623 0.047 Uiso 1 1 calc R U
H35C H 0.4110 0.5902 0.9415 0.047 Uiso 1 1 calc R U
C36 C 0.0262(4) 0.60706(19) 0.83341(10) 0.0168(6) Uani 1 1 d . .
C37 C 0.6125(4) 0.18485(18) 0.77632(10) 0.0169(6) Uani 1 1 d . .
C38 C 0.4947(4) 0.12673(19) 0.74134(10) 0.0199(6) Uani 1 1 d . .
C39 C 0.5493(4) 0.0650(2) 0.71044(11) 0.0261(7) Uani 1 1 d . .
H39 H 0.4727 0.0243 0.6863 0.031 Uiso 1 1 calc R U
C40 C 0.7126(5) 0.0622(2) 0.71447(12) 0.0309(8) Uani 1 1 d . .
H40 H 0.7475 0.0198 0.6930 0.037 Uiso 1 1 calc R U
C41 C 0.8269(4) 0.1204(2) 0.74939(12) 0.0271(7) Uani 1 1 d . .
H41 H 0.9394 0.1178 0.7515 0.033 Uiso 1 1 calc R U
C42 C 0.7781(4) 0.1828(2) 0.78142(10) 0.0199(6) Uani 1 1 d . .
C43 C 0.3168(4) 0.1319(2) 0.73669(11) 0.0267(7) Uani 1 1 d . .
H43A H 0.3051 0.1861 0.7245 0.040 Uiso 1 1 calc R U
H43B H 0.2796 0.1345 0.7674 0.040 Uiso 1 1 calc R U
H43C H 0.2498 0.0785 0.7151 0.040 Uiso 1 1 calc R U
C44 C 0.9002(4) 0.2468(2) 0.81979(11) 0.0255(7) Uani 1 1 d . .
H44A H 0.8785 0.3070 0.8224 0.038 Uiso 1 1 calc R U
H44B H 1.0121 0.2489 0.8125 0.038 Uiso 1 1 calc R U
H44C H 0.8895 0.2260 0.8495 0.038 Uiso 1 1 calc R U
C45 C 0.5277(4) 0.23827(19) 0.85169(10) 0.0173(6) Uani 1 1 d . .
H45 H 0.5007 0.2845 0.8728 0.021 Uiso 1 1 calc R U
C46 C 0.4913(4) 0.15272(18) 0.90925(10) 0.0169(6) Uani 1 1 d . .
C47 C 0.3321(4) 0.15387(19) 0.91956(10) 0.0190(6) Uani 1 1 d . .
C48 C 0.2926(4) 0.1351(2) 0.96253(11) 0.0230(6) Uani 1 1 d . .
H48 H 0.1856 0.1363 0.9701 0.028 Uiso 1 1 calc R U
C49 C 0.4075(4) 0.1146(2) 0.99470(11) 0.0247(7) Uani 1 1 d . .
H49 H 0.3789 0.1017 1.0238 0.030 Uiso 1 1 calc R U
C50 C 0.5633(4) 0.1133(2) 0.98382(11) 0.0238(7) Uani 1 1 d . .
H50 H 0.6415 0.0999 1.0059 0.029 Uiso 1 1 calc R U
C51 C 0.6083(4) 0.13131(19) 0.94129(10) 0.0196(6) Uani 1 1 d . .
C52 C 0.2015(4) 0.1710(2) 0.88468(11) 0.0256(7) Uani 1 1 d . .
H52A H 0.2263 0.2348 0.8824 0.038 Uiso 1 1 calc R U
H52B H 0.0936 0.1548 0.8950 0.038 Uiso 1 1 calc R U
H52C H 0.1998 0.1344 0.8540 0.038 Uiso 1 1 calc R U
C53 C 0.7772(4) 0.1303(2) 0.92988(11) 0.0232(7) Uani 1 1 d . .
H53A H 0.7692 0.0944 0.8986 0.035 Uiso 1 1 calc R U
H53B H 0.8349 0.1039 0.9530 0.035 Uiso 1 1 calc R U
H53C H 0.8383 0.1920 0.9306 0.035 Uiso 1 1 calc R U
C54 C 0.5398(4) 0.33017(19) 0.79132(10) 0.0171(6) Uani 1 1 d . .
C55 C 0.4617(4) 0.82535(18) 0.74052(10) 0.0168(6) Uani 1 1 d . .
C56 C 0.2986(4) 0.83316(19) 0.73848(10) 0.0186(6) Uani 1 1 d . .
C57 C 0.2650(4) 0.9014(2) 0.77029(11) 0.0234(7) Uani 1 1 d . .
H57 H 0.1547 0.9074 0.7705 0.028 Uiso 1 1 calc R U
C58 C 0.3910(4) 0.9607(2) 0.80176(11) 0.0260(7) Uani 1 1 d . .
H58 H 0.3667 1.0077 0.8230 0.031 Uiso 1 1 calc R U
C59 C 0.5513(4) 0.9521(2) 0.80232(10) 0.0246(7) Uani 1 1 d . .
H59 H 0.6362 0.9934 0.8240 0.029 Uiso 1 1 calc R U
C60 C 0.5913(4) 0.88369(19) 0.77168(10) 0.0200(6) Uani 1 1 d . .
C61 C 0.1652(4) 0.7698(2) 0.70327(10) 0.0230(7) Uani 1 1 d . .
H61A H 0.0581 0.7813 0.7092 0.034 Uiso 1 1 calc R U
H61B H 0.1667 0.7076 0.7059 0.034 Uiso 1 1 calc R U
H61C H 0.1837 0.7791 0.6717 0.034 Uiso 1 1 calc R U
C62 C 0.7655(4) 0.8733(2) 0.77213(11) 0.0264(7) Uani 1 1 d . .
H62A H 0.7743 0.8165 0.7819 0.040 Uiso 1 1 calc R U
H62B H 0.8397 0.9236 0.7941 0.040 Uiso 1 1 calc R U
H62C H 0.7959 0.8730 0.7407 0.040 Uiso 1 1 calc R U
C63 C 0.5318(4) 0.77009(19) 0.66395(10) 0.0179(6) Uani 1 1 d . .
H63 H 0.5600 0.7253 0.6422 0.022 Uiso 1 1 calc R U
C64 C 0.5663(4) 0.86193(19) 0.60903(10) 0.0190(6) Uani 1 1 d . .
C65 C 0.4433(4) 0.8795(2) 0.57743(11) 0.0220(6) Uani 1 1 d . .
C66 C 0.4841(4) 0.9017(2) 0.53536(11) 0.0278(7) Uani 1 1 d . .
H66 H 0.4024 0.9137 0.5138 0.033 Uiso 1 1 calc R U
C67 C 0.6414(5) 0.9066(2) 0.52417(11) 0.0312(8) Uani 1 1 d . .
H67 H 0.6672 0.9217 0.4951 0.037 Uiso 1 1 calc R U
C68 C 0.7608(4) 0.8895(2) 0.55546(11) 0.0274(7) Uani 1 1 d . .
H68 H 0.8687 0.8930 0.5477 0.033 Uiso 1 1 calc R U
C69 C 0.7261(4) 0.8673(2) 0.59834(11) 0.0219(6) Uani 1 1 d . .
C70 C 0.2713(4) 0.8722(2) 0.58938(11) 0.0271(7) Uani 1 1 d . .
H70A H 0.2057 0.8940 0.5659 0.041 Uiso 1 1 calc R U
H70B H 0.2758 0.9087 0.6203 0.041 Uiso 1 1 calc R U
H70C H 0.2206 0.8092 0.5897 0.041 Uiso 1 1 calc R U
C71 C 0.8626(4) 0.8521(2) 0.63213(12) 0.0282(7) Uani 1 1 d . .
H71A H 0.8459 0.7877 0.6327 0.042 Uiso 1 1 calc R U
H71B H 0.8610 0.8850 0.6635 0.042 Uiso 1 1 calc R U
H71C H 0.9691 0.8738 0.6220 0.042 Uiso 1 1 calc R U
C72 C 0.4964(4) 0.67106(19) 0.72132(10) 0.0170(6) Uani 1 1 d . .

loop_
_atom_site_aniso_label
_atom_site_aniso_U_11
_atom_site_aniso_U_22
_atom_site_aniso_U_33
_atom_site_aniso_U_23
_atom_site_aniso_U_13
_atom_site_aniso_U_12
Au1 0.01779(7) 0.01849(6) 0.01271(6) 0.00297(4) 0.00180(4) 0.00454(4)
Au2 0.02192(7) 0.01739(6) 0.01239(6) 0.00303(4) 0.00117(4) 0.00465(5)
Au3 0.02019(7) 0.01445(6) 0.01642(6) 0.00508(4) 0.00449(4) 0.00604(4)
Au4 0.01801(7) 0.01487(6) 0.01578(6) 0.00518(4) 0.00345(4) 0.00640(4)
S1 0.0175(4) 0.0247(4) 0.0136(3) 0.0012(3) 0.0007(3) 0.0074(3)
S2 0.0216(4) 0.0261(4) 0.0139(3) 0.0025(3) 0.0009(3) 0.0097(3)
S3 0.0261(4) 0.0184(3) 0.0135(3) 0.0031(3) 0.0012(3) 0.0057(3)
S4 0.0446(5) 0.0172(3) 0.0142(3) 0.0035(3) 0.0086(3) 0.0055(3)
S5 0.0238(4) 0.0192(3) 0.0231(4) 0.0106(3) 0.0082(3) 0.0100(3)
S6 0.0215(4) 0.0172(3) 0.0219(3) 0.0092(3) 0.0068(3) 0.0084(3)
S7 0.0368(5) 0.0158(3) 0.0195(3) 0.0062(3) 0.0110(3) 0.0091(3)
S8 0.0356(5) 0.0177(3) 0.0162(3) 0.0051(3) 0.0040(3) 0.0135(3)
N1 0.0170(14) 0.0198(12) 0.0140(11) 0.0028(9) 0.0013(9) 0.0049(10)
N2 0.0163(14) 0.0240(13) 0.0154(12) 0.0026(10) 0.0004(9) 0.0053(10)
N3 0.0175(14) 0.0180(12) 0.0156(12) 0.0036(9) 0.0022(9) 0.0036(10)
N4 0.0172(14) 0.0217(13) 0.0167(12) 0.0039(10) 0.0034(9) 0.0036(10)
N5 0.0162(13) 0.0139(11) 0.0174(12) 0.0057(9) 0.0012(9) 0.0041(9)
N6 0.0166(14) 0.0160(12) 0.0175(12) 0.0054(9) 0.0011(9) 0.0035(9)
N7 0.0192(14) 0.0146(12) 0.0167(12) 0.0030(9) 0.0036(9) 0.0063(9)
N8 0.0195(14) 0.0184(12) 0.0179(12) 0.0054(9) 0.0022(10) 0.0055(10)
C1 0.0267(18) 0.0242(16) 0.0131(13) 0.0029(11) 0.0017(11) 0.0092(13)
C2 0.037(2) 0.0236(16) 0.0189(15) 0.0026(12) 0.0042(13) 0.0077(14)
C3 0.060(3) 0.0265(18) 0.0263(18) 0.0071(14) 0.0069(16) 0.0149(17)
C4 0.065(3) 0.039(2) 0.0271(18) 0.0068(15) 0.0066(17) 0.035(2)
C5 0.037(2) 0.049(2) 0.0208(16) 0.0039(15) 0.0034(14) 0.0267(17)
C6 0.0255(19) 0.0319(17) 0.0122(14) -0.0009(12) 0.0019(11) 0.0124(13)
C7 0.039(2) 0.0267(18) 0.037(2) 0.0088(15) 0.0074(16) -0.0026(15)
C8 0.0185(18) 0.0406(19) 0.0199(15) 0.0022(13) 0.0035(12) 0.0059(14)
C9 0.0207(17) 0.0206(14) 0.0137(13) 0.0004(11) -0.0003(11) 0.0050(12)
C10 0.0178(17) 0.0296(17) 0.0176(14) 0.0006(12) 0.0016(11) 0.0056(12)
C11 0.0187(18) 0.0321(17) 0.0232(16) 0.0009(13) -0.0020(12) 0.0102(13)
C12 0.0275(19) 0.0271(16) 0.0189(15) 0.0051(12) -0.0009(12) 0.0084(13)
C13 0.0231(18) 0.0229(15) 0.0182(14) 0.0035(12) 0.0025(12) 0.0044(12)
C14 0.0186(17) 0.0198(15) 0.0185(14) 0.0001(11) 0.0008(11) 0.0047(11)
C15 0.0176(19) 0.057(2) 0.0242(17) 0.0082(15) 0.0040(13) 0.0107(15)
C16 0.0217(18) 0.0323(18) 0.0221(15) 0.0049(13) 0.0048(12) 0.0083(13)
C17 0.0144(16) 0.0200(14) 0.0192(14) 0.0038(11) 0.0015(11) 0.0035(11)
C18 0.0154(16) 0.0186(14) 0.0176(14) 0.0030(11) 0.0021(11) 0.0014(11)
C19 0.0219(17) 0.0192(14) 0.0120(13) 0.0038(11) 0.0017(11) 0.0060(11)
C20 0.0191(17) 0.0295(17) 0.0172(14) 0.0060(12) 0.0027(11) 0.0100(13)
C21 0.027(2) 0.040(2) 0.0240(16) 0.0069(14) 0.0068(13) 0.0194(15)
C22 0.044(2) 0.0235(17) 0.0295(17) 0.0055(13) 0.0089(15) 0.0179(15)
C23 0.033(2) 0.0192(15) 0.0227(15) 0.0037(12) 0.0071(13) 0.0045(13)
C24 0.0229(17) 0.0225(15) 0.0126(13) 0.0037(11) 0.0034(11) 0.0050(12)
C25 0.0175(18) 0.041(2) 0.0279(17) 0.0078(14) 0.0016(13) 0.0046(14)
C26 0.0205(18) 0.0248(16) 0.0264(16) 0.0063(12) 0.0061(12) 0.0026(12)
C27 0.0170(16) 0.0191(14) 0.0188(14) 0.0059(11) 0.0015(11) 0.0029(11)
C28 0.0276(18) 0.0166(14) 0.0144(14) 0.0026(11) -0.0008(12) 0.0002(12)
C29 0.0312(19) 0.0190(15) 0.0160(14) -0.0013(11) 0.0022(12) -0.0026(12)
C30 0.047(2) 0.0239(17) 0.0157(15) 0.0032(12) 0.0007(14) -0.0068(15)
C31 0.057(3) 0.0232(17) 0.0209(17) 0.0067(13) -0.0115(16) -0.0037(16)
C32 0.038(2) 0.0205(16) 0.0309(18) 0.0044(13) -0.0141(15) 0.0032(14)
C33 0.0273(19) 0.0174(15) 0.0228(15) 0.0034(12) -0.0036(12) 0.0014(12)
C34 0.031(2) 0.0330(19) 0.0253(17) 0.0009(14) 0.0078(14) 0.0005(14)
C35 0.023(2) 0.0350(19) 0.0379(19) 0.0081(15) 0.0010(14) 0.0103(14)
C36 0.0155(16) 0.0185(14) 0.0163(14) 0.0041(11) 0.0038(11) 0.0024(11)
C37 0.0223(17) 0.0138(13) 0.0174(14) 0.0061(11) 0.0041(11) 0.0072(11)
C38 0.0239(18) 0.0169(14) 0.0193(14) 0.0073(11) 0.0030(12) 0.0030(12)
C39 0.037(2) 0.0188(15) 0.0227(16) 0.0041(12) 0.0060(13) 0.0060(13)
C40 0.049(2) 0.0208(16) 0.0280(17) 0.0073(13) 0.0156(15) 0.0135(15)
C41 0.0263(19) 0.0288(17) 0.0339(18) 0.0146(14) 0.0120(14) 0.0129(14)
C42 0.0222(17) 0.0186(14) 0.0233(15) 0.0112(12) 0.0051(12) 0.0077(12)
C43 0.0246(19) 0.0253(16) 0.0271(17) 0.0042(13) -0.0020(13) 0.0022(13)
C44 0.0199(18) 0.0269(17) 0.0329(17) 0.0130(13) 0.0043(13) 0.0065(13)
C45 0.0147(16) 0.0182(14) 0.0184(14) 0.0022(11) 0.0007(11) 0.0041(11)
C46 0.0209(17) 0.0132(13) 0.0163(14) 0.0034(10) 0.0003(11) 0.0036(11)
C47 0.0197(17) 0.0162(14) 0.0213(15) 0.0043(11) 0.0024(12) 0.0045(11)
C48 0.0230(18) 0.0214(15) 0.0256(16) 0.0049(12) 0.0069(12) 0.0056(12)
C49 0.031(2) 0.0258(16) 0.0185(15) 0.0067(12) 0.0065(13) 0.0064(13)
C50 0.0284(19) 0.0244(16) 0.0197(15) 0.0076(12) -0.0002(12) 0.0080(13)
C51 0.0211(17) 0.0166(14) 0.0213(15) 0.0036(11) 0.0007(12) 0.0057(11)
C52 0.0186(18) 0.0322(18) 0.0294(17) 0.0109(13) 0.0051(13) 0.0087(13)
C53 0.0203(18) 0.0252(16) 0.0255(16) 0.0067(12) 0.0012(12) 0.0080(12)
C54 0.0146(16) 0.0153(14) 0.0197(14) 0.0046(11) -0.0025(11) 0.0013(11)
C55 0.0240(17) 0.0134(13) 0.0146(13) 0.0053(10) 0.0065(11) 0.0039(11)
C56 0.0221(17) 0.0179(14) 0.0188(14) 0.0091(11) 0.0058(11) 0.0052(12)
C57 0.0293(19) 0.0212(15) 0.0253(16) 0.0084(12) 0.0102(13) 0.0115(13)
C58 0.041(2) 0.0159(15) 0.0234(16) 0.0048(12) 0.0134(14) 0.0076(13)
C59 0.034(2) 0.0175(15) 0.0189(15) 0.0041(12) 0.0042(13) -0.0013(13)
C60 0.0266(18) 0.0169(14) 0.0169(14) 0.0075(11) 0.0048(12) 0.0022(12)
C61 0.0201(18) 0.0281(17) 0.0217(15) 0.0080(12) 0.0025(12) 0.0054(13)
C62 0.0238(19) 0.0275(17) 0.0250(16) 0.0051(13) -0.0010(13) 0.0015(13)
C63 0.0188(16) 0.0188(14) 0.0167(14) 0.0035(11) 0.0036(11) 0.0048(11)
C64 0.0247(17) 0.0148(14) 0.0189(14) 0.0045(11) 0.0054(12) 0.0052(11)
C65 0.0251(18) 0.0198(15) 0.0221(15) 0.0055(12) 0.0026(12) 0.0068(12)
C66 0.035(2) 0.0263(17) 0.0230(16) 0.0100(13) 0.0012(13) 0.0075(14)
C67 0.048(2) 0.0283(18) 0.0207(16) 0.0110(13) 0.0111(15) 0.0078(15)
C68 0.030(2) 0.0256(17) 0.0297(17) 0.0075(13) 0.0143(14) 0.0056(13)
C69 0.0248(18) 0.0187(15) 0.0233(15) 0.0047(12) 0.0059(12) 0.0057(12)
C70 0.0278(19) 0.0270(17) 0.0284(17) 0.0090(13) 0.0014(13) 0.0090(13)
C71 0.0235(19) 0.0337(18) 0.0310(18) 0.0103(14) 0.0081(14) 0.0093(14)
C72 0.0127(15) 0.0176(14) 0.0196(14) 0.0035(11) 0.0006(11) 0.0017(11)

loop_
_atom_type_symbol
_atom_type_description
_atom_type_scat_dispersion_real
_atom_type_scat_dispersion_imag
_atom_type_scat_source
C C 0.0181 0.0091 'International Tables Vol C Tables 4.2.6.8 and 6.1.1.4'
H H 0.0000 0.0000 'International Tables Vol C Tables 4.2.6.8 and 6.1.1.4'
N N 0.0311 0.0180 'International Tables Vol C Tables 4.2.6.8 and 6.1.1.4'
S S 0.3331 0.5567 'International Tables Vol C Tables 4.2.6.8 and 6.1.1.4'
Au Au -4.4197 7.2980 'International Tables Vol C Tables 4.2.6.8 and 6.1.1.4'

loop_
_geom_angle_atom_site_label_1
_geom_angle_atom_site_label_2
_geom_angle_atom_site_label_3
_geom_angle
_geom_angle_site_symmetry_3
S3 Au1 S1 176.10(3) .
S3 Au1 Au2 94.234(18) .
S1 Au1 Au2 88.355(18) .
S3 Au1 Au4 102.69(2) 1_455
S1 Au1 Au4 79.451(19) 1_455
Au2 Au1 Au4 104.178(5) 1_455
S2 Au2 S4 175.37(3) .
S2 Au2 Au1 96.215(18) .
S4 Au2 Au1 87.62(2) .
S2 Au2 Au3 91.57(2) .
S4 Au2 Au3 89.83(2) .
Au1 Au2 Au3 106.373(5) .
S7 Au3 S5 172.62(3) .
S7 Au3 Au4 92.061(19) .
S5 Au3 Au4 93.944(19) .
S7 Au3 Au2 105.61(2) .
S5 Au3 Au2 77.44(2) .
Au4 Au3 Au2 100.932(5) .
S6 Au4 S8 172.62(3) .
S6 Au4 Au3 93.435(19) .
S8 Au4 Au3 93.634(19) .
S6 Au4 Au1 90.45(2) 1_655
S8 Au4 Au1 88.33(2) 1_655
Au3 Au4 Au1 116.286(5) 1_655
C18 S1 Au1 110.75(10) .
C18 S2 Au2 107.18(11) .
C36 S3 Au1 106.94(10) .
C36 S4 Au2 110.53(10) .
C54 S5 Au3 109.89(10) .
C54 S6 Au4 111.57(10) .
C72 S7 Au3 111.93(10) .
C72 S8 Au4 109.40(10) .
C18 N1 C17 122.3(2) .
C18 N1 C1 119.1(2) .
C17 N1 C1 118.5(2) .
C17 N2 C9 117.4(3) .
C36 N3 C27 121.7(2) .
C36 N3 C19 121.7(2) .
C27 N3 C19 116.5(2) .
C27 N4 C28 116.1(3) .
C54 N5 C45 122.1(2) .
C54 N5 C37 118.6(2) .
C45 N5 C37 119.3(2) .
C45 N6 C46 117.7(3) .
C72 N7 C63 122.9(2) .
C72 N7 C55 119.7(2) .
C63 N7 C55 117.4(2) .
C63 N8 C64 118.4(3) .
C6 C1 C2 123.7(3) .
C6 C1 N1 118.2(3) .
C2 C1 N1 118.1(3) .
C1 C2 C3 116.7(3) .
C1 C2 C7 121.5(3) .
C3 C2 C7 121.8(3) .
C4 C3 C2 121.0(3) .
C4 C3 H3 119.5 .
C2 C3 H3 119.5 .
C3 C4 C5 120.8(3) .
C3 C4 H4 119.6 .
C5 C4 H4 119.6 .
C4 C5 C6 120.5(4) .
C4 C5 H5 119.8 .
C6 C5 H5 119.8 .
C1 C6 C5 117.3(3) .
C1 C6 C8 121.4(3) .
C5 C6 C8 121.3(3) .
C2 C7 H7A 109.5 .
C2 C7 H7B 109.5 .
H7A C7 H7B 109.5 .
C2 C7 H7C 109.5 .
H7A C7 H7C 109.5 .
H7B C7 H7C 109.5 .
C6 C8 H8A 109.5 .
C6 C8 H8B 109.5 .
H8A C8 H8B 109.5 .
C6 C8 H8C 109.5 .
H8A C8 H8C 109.5 .
H8B C8 H8C 109.5 .
C10 C9 C14 120.6(3) .
C10 C9 N2 121.8(3) .
C14 C9 N2 117.4(3) .
C11 C10 C9 118.4(3) .
C11 C10 C15 119.6(3) .
C9 C10 C15 122.0(3) .
C12 C11 C10 121.6(3) .
C12 C11 H11 119.2 .
C10 C11 H11 119.2 .
C11 C12 C13 119.3(3) .
C11 C12 H12 120.3 .
C13 C12 H12 120.3 .
C14 C13 C12 121.0(3) .
C14 C13 H13 119.5 .
C12 C13 H13 119.5 .
C13 C14 C9 119.1(3) .
C13 C14 C16 120.8(3) .
C9 C14 C16 120.1(3) .
C10 C15 H15A 109.5 .
C10 C15 H15B 109.5 .
H15A C15 H15B 109.5 .
C10 C15 H15C 109.5 .
H15A C15 H15C 109.5 .
H15B C15 H15C 109.5 .
C14 C16 H16A 109.5 .
C14 C16 H16B 109.5 .
H16A C16 H16B 109.5 .
C14 C16 H16C 109.5 .
H16A C16 H16C 109.5 .
H16B C16 H16C 109.5 .
N2 C17 N1 120.2(3) .
N2 C17 H17 119.9 .
N1 C17 H17 119.9 .
N1 C18 S2 115.2(2) .
N1 C18 S1 116.1(2) .
S2 C18 S1 128.62(18) .
C24 C19 C20 123.2(3) .
C24 C19 N3 119.0(3) .
C20 C19 N3 117.7(3) .
C21 C20 C19 117.4(3) .
C21 C20 C25 121.9(3) .
C19 C20 C25 120.7(3) .
C22 C21 C20 120.9(3) .
C22 C21 H21 119.6 .
C20 C21 H21 119.6 .
C23 C22 C21 120.2(3) .
C23 C22 H22 119.9 .
C21 C22 H22 119.9 .
C22 C23 C24 121.0(3) .
C22 C23 H23 119.5 .
C24 C23 H23 119.5 .
C19 C24 C23 117.3(3) .
C19 C24 C26 121.6(3) .
C23 C24 C26 121.1(3) .
C20 C25 H25A 109.5 .
C20 C25 H25B 109.5 .
H25A C25 H25B 109.5 .
C20 C25 H25C 109.5 .
H25A C25 H25C 109.5 .
H25B C25 H25C 109.5 .
C24 C26 H26A 109.5 .
C24 C26 H26B 109.5 .
H26A C26 H26B 109.5 .
C24 C26 H26C 109.5 .
H26A C26 H26C 109.5 .
H26B C26 H26C 109.5 .
N4 C27 N3 120.9(3) .
N4 C27 H27 119.5 .
N3 C27 H27 119.5 .
C33 C28 C29 121.3(3) .
C33 C28 N4 121.9(3) .
C29 C28 N4 116.7(3) .
C30 C29 C28 118.4(3) .
C30 C29 C34 121.4(3) .
C28 C29 C34 120.1(3) .
C31 C30 C29 121.7(3) .
C31 C30 H30 119.1 .
C29 C30 H30 119.1 .
C30 C31 C32 119.4(3) .
C30 C31 H31 120.3 .
C32 C31 H31 120.3 .
C31 C32 C33 121.6(4) .
C31 C32 H32 119.2 .
C33 C32 H32 119.2 .
C28 C33 C32 117.5(3) .
C28 C33 C35 121.8(3) .
C32 C33 C35 120.6(3) .
C29 C34 H34A 109.5 .
C29 C34 H34B 109.5 .
H34A C34 H34B 109.5 .
C29 C34 H34C 109.5 .
H34A C34 H34C 109.5 .
H34B C34 H34C 109.5 .
C33 C35 H35A 109.5 .
C33 C35 H35B 109.5 .
H35A C35 H35B 109.5 .
C33 C35 H35C 109.5 .
H35A C35 H35C 109.5 .
H35B C35 H35C 109.5 .
N3 C36 S3 116.2(2) .
N3 C36 S4 116.7(2) .
S3 C36 S4 127.00(17) .
C42 C37 C38 123.1(3) .
C42 C37 N5 119.0(3) .
C38 C37 N5 117.9(3) .
C39 C38 C37 117.2(3) .
C39 C38 C43 121.4(3) .
C37 C38 C43 121.4(3) .
C40 C39 C38 120.8(3) .
C40 C39 H39 119.6 .
C38 C39 H39 119.6 .
C39 C40 C41 120.9(3) .
C39 C40 H40 119.5 .
C41 C40 H40 119.5 .
C40 C41 C42 120.5(3) .
C40 C41 H41 119.8 .
C42 C41 H41 119.8 .
C37 C42 C41 117.5(3) .
C37 C42 C44 121.1(3) .
C41 C42 C44 121.4(3) .
C38 C43 H43A 109.5 .
C38 C43 H43B 109.5 .
H43A C43 H43B 109.5 .
C38 C43 H43C 109.5 .
H43A C43 H43C 109.5 .
H43B C43 H43C 109.5 .
C42 C44 H44A 109.5 .
C42 C44 H44B 109.5 .
H44A C44 H44B 109.5 .
C42 C44 H44C 109.5 .
H44A C44 H44C 109.5 .
H44B C44 H44C 109.5 .
N6 C45 N5 121.1(3) .
N6 C45 H45 119.4 .
N5 C45 H45 119.4 .
C47 C46 C51 120.9(3) .
C47 C46 N6 120.9(3) .
C51 C46 N6 117.9(3) .
C48 C47 C46 118.6(3) .
C48 C47 C52 119.4(3) .
C46 C47 C52 121.9(3) .
C47 C48 C49 121.1(3) .
C47 C48 H48 119.5 .
C49 C48 H48 119.5 .
C50 C49 C48 119.5(3) .
C50 C49 H49 120.3 .
C48 C49 H49 120.3 .
C49 C50 C51 121.5(3) .
C49 C50 H50 119.2 .
C51 C50 H50 119.2 .
C50 C51 C46 118.4(3) .
C50 C51 C53 121.2(3) .
C46 C51 C53 120.4(3) .
C47 C52 H52A 109.5 .
C47 C52 H52B 109.5 .
H52A C52 H52B 109.5 .
C47 C52 H52C 109.5 .
H52A C52 H52C 109.5 .
H52B C52 H52C 109.5 .
C51 C53 H53A 109.5 .
C51 C53 H53B 109.5 .
H53A C53 H53B 109.5 .
C51 C53 H53C 109.5 .
H53A C53 H53C 109.5 .
H53B C53 H53C 109.5 .
N5 C54 S6 114.1(2) .
N5 C54 S5 116.8(2) .
S6 C54 S5 129.06(17) .
C60 C55 C56 123.4(3) .
C60 C55 N7 118.5(3) .
C56 C55 N7 118.1(3) .
C57 C56 C55 117.5(3) .
C57 C56 C61 121.5(3) .
C55 C56 C61 121.0(3) .
C58 C57 C56 120.6(3) .
C58 C57 H57 119.7 .
C56 C57 H57 119.7 .
C59 C58 C57 120.4(3) .
C59 C58 H58 119.8 .
C57 C58 H58 119.8 .
C58 C59 C60 121.3(3) .
C58 C59 H59 119.4 .
C60 C59 H59 119.4 .
C55 C60 C59 116.8(3) .
C55 C60 C62 121.5(3) .
C59 C60 C62 121.7(3) .
C56 C61 H61A 109.5 .
C56 C61 H61B 109.5 .
H61A C61 H61B 109.5 .
C56 C61 H61C 109.5 .
H61A C61 H61C 109.5 .
H61B C61 H61C 109.5 .
C60 C62 H62A 109.5 .
C60 C62 H62B 109.5 .
H62A C62 H62B 109.5 .
C60 C62 H62C 109.5 .
H62A C62 H62C 109.5 .
H62B C62 H62C 109.5 .
N8 C63 N7 119.9(3) .
N8 C63 H63 120.0 .
N7 C63 H63 120.0 .
C69 C64 C65 120.8(3) .
C69 C64 N8 121.6(3) .
C65 C64 N8 117.5(3) .
C66 C65 C64 118.6(3) .
C66 C65 C70 121.5(3) .
C64 C65 C70 119.9(3) .
C67 C66 C65 121.3(3) .
C67 C66 H66 119.4 .
C65 C66 H66 119.4 .
C68 C67 C66 119.6(3) .
C68 C67 H67 120.2 .
C66 C67 H67 120.2 .
C67 C68 C69 121.3(3) .
C67 C68 H68 119.3 .
C69 C68 H68 119.3 .
C68 C69 C64 118.5(3) .
C68 C69 C71 119.3(3) .
C64 C69 C71 122.2(3) .
C65 C70 H70A 109.5 .
C65 C70 H70B 109.5 .
H70A C70 H70B 109.5 .
C65 C70 H70C 109.5 .
H70A C70 H70C 109.5 .
H70B C70 H70C 109.5 .
C69 C71 H71A 109.5 .
C69 C71 H71B 109.5 .
H71A C71 H71B 109.5 .
C69 C71 H71C 109.5 .
H71A C71 H71C 109.5 .
H71B C71 H71C 109.5 .
N7 C72 S7 114.4(2) .
N7 C72 S8 117.4(2) .
S7 C72 S8 128.11(17) .

loop_
_geom_bond_atom_site_label_1
_geom_bond_atom_site_label_2
_geom_bond_distance
_geom_bond_site_symmetry_2
Au1 S3 2.3087(7) .
Au1 S1 2.3124(7) .
Au1 Au2 2.76154(17) .
Au1 Au4 2.97132(18) 1_455
Au2 S2 2.2789(7) .
Au2 S4 2.2888(7) .
Au2 Au3 3.00745(19) .
Au3 S7 2.2900(7) .
Au3 S5 2.3051(7) .
Au3 Au4 2.75717(19) .
Au4 S6 2.2869(7) .
Au4 S8 2.2996(7) .
Au4 Au1 2.97129(18) 1_655
S1 C18 1.725(3) .
S2 C18 1.702(3) .
S3 C36 1.704(3) .
S4 C36 1.720(3) .
S5 C54 1.717(3) .
S6 C54 1.705(3) .
S7 C72 1.703(3) .
S8 C72 1.714(3) .
N1 C18 1.377(4) .
N1 C17 1.405(4) .
N1 C1 1.457(4) .
N2 C17 1.259(4) .
N2 C9 1.425(4) .
N3 C36 1.371(4) .
N3 C27 1.410(4) .
N3 C19 1.450(4) .
N4 C27 1.255(4) .
N4 C28 1.434(4) .
N5 C54 1.382(4) .
N5 C45 1.399(4) .
N5 C37 1.452(4) .
N6 C45 1.267(4) .
N6 C46 1.429(4) .
N7 C72 1.378(4) .
N7 C63 1.407(4) .
N7 C55 1.455(4) .
N8 C63 1.265(4) .
N8 C64 1.422(4) .
C1 C6 1.387(5) .
C1 C2 1.390(4) .
C2 C3 1.404(5) .
C2 C7 1.499(5) .
C3 C4 1.367(6) .
C3 H3 0.9500 .
C4 C5 1.384(6) .
C4 H4 0.9500 .
C5 C6 1.394(5) .
C5 H5 0.9500 .
C6 C8 1.505(5) .
C7 H7A 0.9800 .
C7 H7B 0.9800 .
C7 H7C 0.9800 .
C8 H8A 0.9800 .
C8 H8B 0.9800 .
C8 H8C 0.9800 .
C9 C10 1.404(4) .
C9 C14 1.404(4) .
C10 C11 1.392(4) .
C10 C15 1.511(4) .
C11 C12 1.381(5) .
C11 H11 0.9500 .
C12 C13 1.390(5) .
C12 H12 0.9500 .
C13 C14 1.387(4) .
C13 H13 0.9500 .
C14 C16 1.504(4) .
C15 H15A 0.9800 .
C15 H15B 0.9800 .
C15 H15C 0.9800 .
C16 H16A 0.9800 .
C16 H16B 0.9800 .
C16 H16C 0.9800 .
C17 H17 0.9500 .
C19 C24 1.391(4) .
C19 C20 1.395(4) .
C20 C21 1.394(5) .
C20 C25 1.506(4) .
C21 C22 1.386(5) .
C21 H21 0.9500 .
C22 C23 1.381(5) .
C22 H22 0.9500 .
C23 C24 1.396(4) .
C23 H23 0.9500 .
C24 C26 1.497(4) .
C25 H25A 0.9800 .
C25 H25B 0.9800 .
C25 H25C 0.9800 .
C26 H26A 0.9800 .
C26 H26B 0.9800 .
C26 H26C 0.9800 .
C27 H27 0.9500 .
C28 C33 1.399(5) .
C28 C29 1.406(4) .
C29 C30 1.378(4) .
C29 C34 1.501(5) .
C30 C31 1.376(6) .
C30 H30 0.9500 .
C31 C32 1.379(6) .
C31 H31 0.9500 .
C32 C33 1.400(4) .
C32 H32 0.9500 .
C33 C35 1.513(5) .
C34 H34A 0.9800 .
C34 H34B 0.9800 .
C34 H34C 0.9800 .
C35 H35A 0.9800 .
C35 H35B 0.9800 .
C35 H35C 0.9800 .
C37 C42 1.390(4) .
C37 C38 1.398(4) .
C38 C39 1.392(4) .
C38 C43 1.505(5) .
C39 C40 1.373(5) .
C39 H39 0.9500 .
C40 C41 1.383(5) .
C40 H40 0.9500 .
C41 C42 1.392(4) .
C41 H41 0.9500 .
C42 C44 1.505(4) .
C43 H43A 0.9800 .
C43 H43B 0.9800 .
C43 H43C 0.9800 .
C44 H44A 0.9800 .
C44 H44B 0.9800 .
C44 H44C 0.9800 .
C45 H45 0.9500 .
C46 C47 1.403(4) .
C46 C51 1.413(4) .
C47 C48 1.392(4) .
C47 C52 1.512(4) .
C48 C49 1.396(4) .
C48 H48 0.9500 .
C49 C50 1.381(5) .
C49 H49 0.9500 .
C50 C51 1.391(4) .
C50 H50 0.9500 .
C51 C53 1.493(4) .
C52 H52A 0.9800 .
C52 H52B 0.9800 .
C52 H52C 0.9800 .
C53 H53A 0.9800 .
C53 H53B 0.9800 .
C53 H53C 0.9800 .
C55 C60 1.394(4) .
C55 C56 1.395(4) .
C56 C57 1.389(4) .
C56 C61 1.500(4) .
C57 C58 1.388(5) .
C57 H57 0.9500 .
C58 C59 1.379(5) .
C58 H58 0.9500 .
C59 C60 1.395(4) .
C59 H59 0.9500 .
C60 C62 1.503(5) .
C61 H61A 0.9800 .
C61 H61B 0.9800 .
C61 H61C 0.9800 .
C62 H62A 0.9800 .
C62 H62B 0.9800 .
C62 H62C 0.9800 .
C63 H63 0.9500 .
C64 C69 1.398(5) .
C64 C65 1.410(4) .
C65 C66 1.387(4) .
C65 C70 1.507(5) .
C66 C67 1.383(5) .
C66 H66 0.9500 .
C67 C68 1.381(5) .
C67 H67 0.9500 .
C68 C69 1.396(4) .
C68 H68 0.9500 .
C69 C71 1.514(4) .
C70 H70A 0.9800 .
C70 H70B 0.9800 .
C70 H70C 0.9800 .
C71 H71A 0.9800 .
C71 H71B 0.9800 .
C71 H71C 0.9800 .

loop_
_geom_torsion_atom_site_label_1
_geom_torsion_atom_site_label_2
_geom_torsion_atom_site_label_3
_geom_torsion_atom_site_label_4
_geom_torsion
C18 N1 C1 C6 -93.8(3)
C17 N1 C1 C6 82.5(3)
C18 N1 C1 C2 83.9(3)
C17 N1 C1 C2 -99.8(3)
C6 C1 C2 C3 1.2(5)
N1 C1 C2 C3 -176.4(3)
C6 C1 C2 C7 -179.4(3)
N1 C1 C2 C7 3.1(4)
C1 C2 C3 C4 0.6(5)
C7 C2 C3 C4 -178.9(3)
C2 C3 C4 C5 -1.4(5)
C3 C4 C5 C6 0.5(5)
C2 C1 C6 C5 -2.1(4)
N1 C1 C6 C5 175.5(3)
C2 C1 C6 C8 178.5(3)
N1 C1 C6 C8 -4.0(4)
C4 C5 C6 C1 1.2(5)
C4 C5 C6 C8 -179.4(3)
C17 N2 C9 C10 -62.1(4)
C17 N2 C9 C14 122.9(3)
C14 C9 C10 C11 -0.6(4)
N2 C9 C10 C11 -175.4(3)
C14 C9 C10 C15 178.3(3)
N2 C9 C10 C15 3.5(5)
C9 C10 C11 C12 1.1(5)
C15 C10 C11 C12 -177.8(3)
C10 C11 C12 C13 -0.8(5)
C11 C12 C13 C14 -0.2(5)
C12 C13 C14 C9 0.7(4)
C12 C13 C14 C16 -176.9(3)
C10 C9 C14 C13 -0.4(4)
N2 C9 C14 C13 174.7(3)
C10 C9 C14 C16 177.3(3)
N2 C9 C14 C16 -7.7(4)
C9 N2 C17 N1 179.6(3)
C18 N1 C17 N2 -171.6(3)
C1 N1 C17 N2 12.2(4)
C17 N1 C18 S2 -162.2(2)
C1 N1 C18 S2 13.9(3)
C17 N1 C18 S1 20.4(4)
C1 N1 C18 S1 -163.4(2)
Au2 S2 C18 N1 -177.65(19)
Au2 S2 C18 S1 -0.7(2)
Au1 S1 C18 N1 -159.60(19)
Au1 S1 C18 S2 23.5(2)
C36 N3 C19 C24 -96.9(3)
C27 N3 C19 C24 85.0(3)
C36 N3 C19 C20 87.3(3)
C27 N3 C19 C20 -90.8(3)
C24 C19 C20 C21 1.6(4)
N3 C19 C20 C21 177.2(3)
C24 C19 C20 C25 -176.6(3)
N3 C19 C20 C25 -1.1(4)
C19 C20 C21 C22 -1.3(5)
C25 C20 C21 C22 176.9(3)
C20 C21 C22 C23 0.1(5)
C21 C22 C23 C24 0.9(5)
C20 C19 C24 C23 -0.6(4)
N3 C19 C24 C23 -176.2(3)
C20 C19 C24 C26 178.9(3)
N3 C19 C24 C26 3.3(4)
C22 C23 C24 C19 -0.7(4)
C22 C23 C24 C26 179.8(3)
C28 N4 C27 N3 -179.7(3)
C36 N3 C27 N4 -175.5(3)
C19 N3 C27 N4 2.5(4)
C27 N4 C28 C33 64.8(4)
C27 N4 C28 C29 -117.3(3)
C33 C28 C29 C30 -0.5(4)
N4 C28 C29 C30 -178.5(3)
C33 C28 C29 C34 -178.3(3)
N4 C28 C29 C34 3.8(4)
C28 C29 C30 C31 -0.4(5)
C34 C29 C30 C31 177.3(3)
C29 C30 C31 C32 1.4(5)
C30 C31 C32 C33 -1.4(5)
C29 C28 C33 C32 0.5(4)
N4 C28 C33 C32 178.3(3)
C29 C28 C33 C35 -177.2(3)
N4 C28 C33 C35 0.6(4)
C31 C32 C33 C28 0.5(5)
C31 C32 C33 C35 178.2(3)
C27 N3 C36 S3 -172.7(2)
C19 N3 C36 S3 9.3(4)
C27 N3 C36 S4 10.1(4)
C19 N3 C36 S4 -167.9(2)
Au1 S3 C36 N3 -176.8(2)
Au1 S3 C36 S4 0.1(2)
Au2 S4 C36 N3 -154.8(2)
Au2 S4 C36 S3 28.3(2)
C54 N5 C37 C42 97.7(3)
C45 N5 C37 C42 -82.9(3)
C54 N5 C37 C38 -79.4(3)
C45 N5 C37 C38 99.9(3)
C42 C37 C38 C39 -0.4(4)
N5 C37 C38 C39 176.6(2)
C42 C37 C38 C43 -179.2(3)
N5 C37 C38 C43 -2.2(4)
C37 C38 C39 C40 -0.2(4)
C43 C38 C39 C40 178.6(3)
C38 C39 C40 C41 0.2(5)
C39 C40 C41 C42 0.4(5)
C38 C37 C42 C41 1.0(4)
N5 C37 C42 C41 -176.0(2)
C38 C37 C42 C44 -179.8(3)
N5 C37 C42 C44 3.2(4)
C40 C41 C42 C37 -0.9(4)
C40 C41 C42 C44 179.9(3)
C46 N6 C45 N5 -176.5(3)
C54 N5 C45 N6 174.7(3)
C37 N5 C45 N6 -4.6(4)
C45 N6 C46 C47 62.3(4)
C45 N6 C46 C51 -123.8(3)
C51 C46 C47 C48 1.2(4)
N6 C46 C47 C48 175.0(3)
C51 C46 C47 C52 -176.2(3)
N6 C46 C47 C52 -2.5(4)
C46 C47 C48 C49 -0.7(4)
C52 C47 C48 C49 176.8(3)
C47 C48 C49 C50 0.3(5)
C48 C49 C50 C51 -0.5(5)
C49 C50 C51 C46 1.1(5)
C49 C50 C51 C53 179.7(3)
C47 C46 C51 C50 -1.4(4)
N6 C46 C51 C50 -175.3(3)
C47 C46 C51 C53 180.0(3)
N6 C46 C51 C53 6.1(4)
C45 N5 C54 S6 165.1(2)
C37 N5 C54 S6 -15.6(3)
C45 N5 C54 S5 -17.4(4)
C37 N5 C54 S5 162.0(2)
Au4 S6 C54 N5 176.17(17)
Au4 S6 C54 S5 -1.0(2)
Au3 S5 C54 N5 172.64(18)
Au3 S5 C54 S6 -10.2(2)
C72 N7 C55 C60 89.0(3)
C63 N7 C55 C60 -91.7(3)
C72 N7 C55 C56 -91.4(3)
C63 N7 C55 C56 87.8(3)
C60 C55 C56 C57 -1.9(4)
N7 C55 C56 C57 178.5(2)
C60 C55 C56 C61 178.3(3)
N7 C55 C56 C61 -1.3(4)
C55 C56 C57 C58 1.9(4)
C61 C56 C57 C58 -178.3(3)
C56 C57 C58 C59 -0.9(5)
C57 C58 C59 C60 -0.3(5)
C56 C55 C60 C59 0.8(4)
N7 C55 C60 C59 -179.7(2)
C56 C55 C60 C62 -179.2(3)
N7 C55 C60 C62 0.4(4)
C58 C59 C60 C55 0.3(4)
C58 C59 C60 C62 -179.7(3)
C64 N8 C63 N7 177.3(3)
C72 N7 C63 N8 177.0(3)
C55 N7 C63 N8 -2.3(4)
C63 N8 C64 C69 -65.4(4)
C63 N8 C64 C65 119.2(3)
C69 C64 C65 C66 0.4(4)
N8 C64 C65 C66 175.8(3)
C69 C64 C65 C70 179.3(3)
N8 C64 C65 C70 -5.3(4)
C64 C65 C66 C67 0.1(5)
C70 C65 C66 C67 -178.8(3)
C65 C66 C67 C68 -0.3(5)
C66 C67 C68 C69 0.0(5)
C67 C68 C69 C64 0.5(5)
C67 C68 C69 C71 -178.1(3)
C65 C64 C69 C68 -0.6(4)
N8 C64 C69 C68 -175.9(3)
C65 C64 C69 C71 177.8(3)
N8 C64 C69 C71 2.6(4)
C63 N7 C72 S7 177.8(2)
C55 N7 C72 S7 -3.0(3)
C63 N7 C72 S8 -2.9(4)
C55 N7 C72 S8 176.3(2)
Au3 S7 C72 N7 175.29(18)
Au3 S7 C72 S8 -4.0(2)
Au4 S8 C72 N7 167.30(19)
Au4 S8 C72 S7 -13.4(2)
